data_7015676
loop_
_publ_author_name
'Siemeling, Ulrich'
'Klemann, Thorsten'
'Bruhn, Clemens'
'Schulz, Ji\<r\'i'
'\<St\<epni\<cka, Petr'

_publ_section_title
;
 The coordination behaviour of ferrocene-based pyridylphosphine ligands
 towards Zn(II), Cd(II) and Hg(II).
;
_journal_issue 17
_journal_name_full 'Dalton transactions (Cambridge, England : 2003)'
_journal_page_first 4722
_journal_page_last 4740
_journal_paper_doi 10.1039/c0dt01810d
_journal_volume 40
_journal_year 2011
_chemical_formula_moiety 'C28 H24 Br2 Fe Hg N P'
_chemical_formula_sum 'C28 H24 Br2 Fe Hg N P'
_chemical_formula_weight 821.71
_chemical_name_systematic
;
?
;
_space_group_IT_number 14
_symmetry_cell_setting monoclinic
_symmetry_Int_Tables_number 14
_symmetry_space_group_name_Hall '-P 2yn'
_symmetry_space_group_name_H-M 'P 1 21/n 1'
_atom_sites_solution_hydrogens geom
_atom_sites_solution_primary direct
_atom_sites_solution_secondary difmap
_audit_creation_method SHELXL-97
_cell_angle_alpha 90.00
_cell_angle_beta 94.473(7)
_cell_angle_gamma 90.00
_cell_formula_units_Z 4
_cell_length_a 9.3132(8)
_cell_length_b 18.5685(17)
_cell_length_c 15.3200(13)
_cell_measurement_reflns_used 7174
_cell_measurement_temperature 218(2)
_cell_measurement_theta_max 25.62
_cell_measurement_theta_min 1.73
_cell_volume 2641.3(4)
_computing_structure_refinement 'SHELXL-97 (Sheldrick, 1997)'
_computing_structure_solution 'SHELXS-97 (Sheldrick, 1990)'
_diffrn_ambient_temperature 218(2)
_diffrn_detector 'image plate (34 cm diameter)'
_diffrn_detector_area_resol_mean 6.67
_diffrn_detector_type STOE
_diffrn_measured_fraction_theta_full 0.979
_diffrn_measured_fraction_theta_max 0.979
_diffrn_measurement_details ' 304 frames, detector distance = 135 mm'
_diffrn_measurement_device '2-circle goniometer'
_diffrn_measurement_device_type 'STOE IPDS 2'
_diffrn_measurement_method 'rotation method'
_diffrn_radiation_collimation '0.5 mm diameter, multiple pinhole'
_diffrn_radiation_monochromator 'plane graphite'
_diffrn_radiation_polarisn_norm 0
_diffrn_radiation_type 'Mo K\a'
_diffrn_radiation_wavelength 0.71073
_diffrn_reflns_av_R_equivalents 0.0746
_diffrn_reflns_av_sigmaI/netI 0.0932
_diffrn_reflns_limit_h_max 11
_diffrn_reflns_limit_h_min -8
_diffrn_reflns_limit_k_max 22
_diffrn_reflns_limit_k_min -18
_diffrn_reflns_limit_l_max 18
_diffrn_reflns_limit_l_min -18
_diffrn_reflns_number 11523
_diffrn_reflns_theta_full 25.00
_diffrn_reflns_theta_max 25.00
_diffrn_reflns_theta_min 1.73
_diffrn_source 'sealed X-ray tube, 12 x 0.4 mm long-fine focus'
_diffrn_source_current 30
_diffrn_source_power 1.50
_diffrn_source_voltage 50
_diffrn_standards_decay_% none
_exptl_absorpt_coefficient_mu 9.459
_exptl_absorpt_correction_T_max 0.7314
_exptl_absorpt_correction_T_min 0.3539
_exptl_absorpt_correction_type integration
_exptl_absorpt_process_details 'X-red ver. 1.31 (Stoe & Cie. 2005)'
_exptl_crystal_colour orange
_exptl_crystal_density_diffrn 2.066
_exptl_crystal_density_method 'not measured'
_exptl_crystal_description needle
_exptl_crystal_F_000 1560
_exptl_crystal_size_max 0.39
_exptl_crystal_size_mid 0.04
_exptl_crystal_size_min 0.04
_refine_diff_density_max 1.067
_refine_diff_density_min -1.043
_refine_diff_density_rms 0.194
_refine_ls_extinction_method none
_refine_ls_goodness_of_fit_ref 0.884
_refine_ls_hydrogen_treatment constr
_refine_ls_matrix_type full
_refine_ls_number_parameters 307
_refine_ls_number_reflns 4552
_refine_ls_number_restraints 0
_refine_ls_restrained_S_all 0.884
_refine_ls_R_factor_all 0.0669
_refine_ls_R_factor_gt 0.0334
_refine_ls_shift/su_max 0.000
_refine_ls_shift/su_mean 0.000
_refine_ls_structure_factor_coef Fsqd
_refine_ls_weighting_details 'calc w=1/[\s^2^(Fo^2^)+(0.0379P)^2^+0.0000P] where P=(Fo^2^+2Fc^2^)/3'
_refine_ls_weighting_scheme calc
_refine_ls_wR_factor_gt 0.0841
_refine_ls_wR_factor_ref 0.0901
_reflns_number_gt 2932
_reflns_number_total 4552
_reflns_threshold_expression >2sigma(I)
_cod_data_source_file c0dt01810d.txt
_cod_data_source_block i0776
_cod_original_sg_symbol_H-M 'P 21/n'
_cod_database_code 7015676

loop_
_symmetry_equiv_pos_as_xyz
'x, y, z'
'-x+1/2, y+1/2, -z+1/2'
'-x, -y, -z'
'x-1/2, -y-1/2, z-1/2'

loop_
_atom_site_label
_atom_site_type_symbol
_atom_site_fract_x
_atom_site_fract_y
_atom_site_fract_z
_atom_site_U_iso_or_equiv
_atom_site_adp_type
_atom_site_occupancy
_atom_site_symmetry_multiplicity
_atom_site_calc_flag
_atom_site_refinement_flags
_atom_site_disorder_assembly
_atom_site_disorder_group
C1 C 0.5091(10) 0.1355(5) 0.1457(5) 0.030(2) Uani 1 1 d . . .
C2 C 0.5150(10) 0.0942(6) 0.0659(5) 0.038(2) Uani 1 1 d . . .
H2A H 0.5744 0.0537 0.0573 0.046 Uiso 1 1 calc R . .
C3 C 0.4132(13) 0.1266(7) 0.0024(6) 0.053(3) Uani 1 1 d . . .
H3A H 0.3956 0.1111 -0.0566 0.063 Uiso 1 1 calc R . .
C4 C 0.3431(12) 0.1846(6) 0.0403(6) 0.048(3) Uani 1 1 d . . .
H4A H 0.2701 0.2142 0.0122 0.058 Uiso 1 1 calc R . .
C5 C 0.4024(12) 0.1908(6) 0.1288(6) 0.043(3) Uani 1 1 d . . .
H5A H 0.3757 0.2258 0.1699 0.051 Uiso 1 1 calc R . .
C6 C 0.2237(10) 0.0298(5) 0.2056(5) 0.033(2) Uani 1 1 d . . .
C7 C 0.2541(12) -0.0130(6) 0.1337(6) 0.044(3) Uani 1 1 d . . .
H7A H 0.3177 -0.0531 0.1356 0.052 Uiso 1 1 calc R . .
C8 C 0.1736(13) 0.0137(7) 0.0576(6) 0.048(3) Uani 1 1 d . . .
H8A H 0.1722 -0.0061 0.0004 0.058 Uiso 1 1 calc R . .
C9 C 0.0956(11) 0.0755(7) 0.0825(6) 0.045(3) Uani 1 1 d . . .
H9A H 0.0342 0.1046 0.0448 0.054 Uiso 1 1 calc R . .
C10 C 0.1269(11) 0.0856(6) 0.1749(5) 0.039(2) Uani 1 1 d . . .
H10A H 0.0898 0.1227 0.2095 0.047 Uiso 1 1 calc R . .
C11 C 0.2759(11) 0.0160(6) 0.3004(5) 0.036(2) Uani 1 1 d . . .
H11A H 0.2650 -0.0359 0.3131 0.043 Uiso 1 1 calc R . .
H11B H 0.3797 0.0278 0.3088 0.043 Uiso 1 1 calc R . .
C12 C 0.1972(11) 0.0585(5) 0.3642(5) 0.034(2) Uani 1 1 d . . .
C13 C 0.0601(11) 0.0384(6) 0.3854(6) 0.042(2) Uani 1 1 d . . .
H13A H 0.0156 -0.0031 0.3591 0.050 Uiso 1 1 calc R . .
C14 C -0.0114(11) 0.0782(7) 0.4444(6) 0.048(3) Uani 1 1 d . . .
H14A H -0.1049 0.0646 0.4590 0.057 Uiso 1 1 calc R . .
C15 C 0.0554(12) 0.1384(7) 0.4821(6) 0.049(3) Uani 1 1 d . . .
H15A H 0.0097 0.1664 0.5238 0.059 Uiso 1 1 calc R . .
C16 C 0.1902(10) 0.1568(6) 0.4576(5) 0.039(2) Uani 1 1 d . . .
H16A H 0.2362 0.1982 0.4832 0.047 Uiso 1 1 calc R . .
C17 C 0.7694(11) 0.1885(5) 0.2345(5) 0.033(2) Uani 1 1 d . . .
C18 C 0.8464(11) 0.2168(5) 0.3087(6) 0.038(2) Uani 1 1 d . . .
H18A H 0.8155 0.2073 0.3652 0.045 Uiso 1 1 calc R . .
C19 C 0.9670(12) 0.2584(6) 0.3001(6) 0.042(3) Uani 1 1 d . . .
H19A H 1.0195 0.2765 0.3511 0.051 Uiso 1 1 calc R . .
C20 C 1.0123(12) 0.2740(6) 0.2189(6) 0.045(3) Uani 1 1 d . . .
H20A H 1.0960 0.3026 0.2142 0.053 Uiso 1 1 calc R . .
C21 C 0.9367(12) 0.2483(6) 0.1443(6) 0.041(2) Uani 1 1 d . . .
H21A H 0.9675 0.2597 0.0883 0.050 Uiso 1 1 calc R . .
C22 C 0.8152(11) 0.2057(5) 0.1514(5) 0.035(2) Uani 1 1 d . . .
H22A H 0.7628 0.1881 0.1001 0.042 Uiso 1 1 calc R . .
C23 C 0.6982(10) 0.0385(5) 0.2520(5) 0.030(2) Uani 1 1 d . . .
C24 C 0.7884(11) 0.0169(6) 0.1911(5) 0.036(2) Uani 1 1 d . . .
H24A H 0.8108 0.0490 0.1458 0.043 Uiso 1 1 calc R . .
C25 C 0.8492(12) -0.0534(6) 0.1949(6) 0.042(3) Uani 1 1 d . . .
H25A H 0.9126 -0.0682 0.1526 0.050 Uiso 1 1 calc R . .
C26 C 0.8156(13) -0.0998(6) 0.2600(7) 0.049(3) Uani 1 1 d . . .
H26A H 0.8547 -0.1471 0.2620 0.059 Uiso 1 1 calc R . .
C27 C 0.7254(14) -0.0784(6) 0.3228(7) 0.053(3) Uani 1 1 d . . .
H27A H 0.7030 -0.1108 0.3677 0.063 Uiso 1 1 calc R . .
C28 C 0.6673(11) -0.0088(6) 0.3201(5) 0.037(2) Uani 1 1 d . . .
H28A H 0.6072 0.0065 0.3639 0.045 Uiso 1 1 calc R . .
N1 N 0.2585(8) 0.1190(5) 0.3996(4) 0.0347(19) Uani 1 1 d . . .
P1 P 0.6190(3) 0.12832(14) 0.24638(13) 0.0284(5) Uani 1 1 d . . .
Fe1 Fe 0.31139(15) 0.09126(8) 0.10801(7) 0.0334(3) Uani 1 1 d . . .
Br1 Br 0.41805(15) 0.29694(6) 0.38490(7) 0.0560(3) Uani 1 1 d . . .
Br2 Br 0.62380(12) 0.11815(7) 0.52228(6) 0.0533(3) Uani 1 1 d . . .
Hg1 Hg 0.49150(4) 0.16168(2) 0.37385(2) 0.03640(12) Uani 1 1 d . . .

loop_
_atom_site_aniso_label
_atom_site_aniso_U_11
_atom_site_aniso_U_22
_atom_site_aniso_U_33
_atom_site_aniso_U_23
_atom_site_aniso_U_13
_atom_site_aniso_U_12
C1 0.020(5) 0.035(5) 0.036(5) 0.004(3) 0.002(4) -0.005(4)
C2 0.027(6) 0.058(7) 0.031(4) -0.002(4) 0.005(4) -0.002(5)
C3 0.053(8) 0.076(9) 0.029(5) 0.017(5) -0.001(4) -0.024(7)
C4 0.033(6) 0.057(8) 0.054(6) 0.025(5) -0.007(5) -0.002(6)
C5 0.047(7) 0.035(6) 0.046(5) 0.005(4) 0.002(4) -0.009(5)
C6 0.029(5) 0.040(6) 0.032(4) 0.007(4) 0.008(4) -0.005(5)
C7 0.041(7) 0.041(6) 0.050(5) -0.004(5) 0.012(5) -0.005(6)
C8 0.049(7) 0.063(8) 0.033(5) -0.003(5) 0.002(4) -0.019(6)
C9 0.023(5) 0.075(8) 0.035(5) 0.007(5) -0.007(4) -0.003(6)
C10 0.037(6) 0.047(6) 0.033(4) -0.003(4) 0.004(4) -0.001(5)
C11 0.033(6) 0.040(6) 0.034(4) 0.000(4) 0.002(4) -0.002(5)
C12 0.036(6) 0.035(6) 0.031(4) 0.004(4) -0.002(4) -0.007(5)
C13 0.036(6) 0.052(7) 0.038(5) 0.001(4) 0.003(4) -0.008(5)
C14 0.029(6) 0.074(9) 0.041(5) 0.017(5) 0.003(4) -0.010(6)
C15 0.043(7) 0.069(9) 0.038(5) 0.006(5) 0.010(4) 0.006(6)
C16 0.030(5) 0.052(6) 0.034(4) -0.003(5) 0.001(4) -0.004(6)
C17 0.032(6) 0.029(5) 0.036(4) -0.002(4) 0.001(4) 0.004(4)
C18 0.039(6) 0.037(6) 0.035(4) 0.002(4) -0.002(4) 0.002(5)
C19 0.040(6) 0.041(6) 0.045(5) -0.001(4) -0.003(4) -0.008(5)
C20 0.036(7) 0.040(6) 0.058(6) 0.004(5) 0.003(5) -0.008(5)
C21 0.040(6) 0.042(6) 0.043(5) 0.012(4) 0.013(4) 0.001(6)
C22 0.040(6) 0.035(6) 0.029(4) 0.009(4) -0.001(4) 0.006(5)
C23 0.029(5) 0.026(5) 0.034(4) -0.002(4) -0.001(4) 0.002(4)
C24 0.036(6) 0.039(6) 0.032(4) 0.003(4) -0.001(4) 0.001(5)
C25 0.042(7) 0.039(6) 0.044(5) -0.013(4) 0.001(4) -0.003(5)
C26 0.052(7) 0.031(6) 0.061(6) -0.003(5) -0.011(5) -0.003(6)
C27 0.072(9) 0.039(7) 0.046(5) 0.014(5) -0.003(5) -0.003(6)
C28 0.031(6) 0.044(6) 0.036(4) 0.006(4) -0.005(4) -0.007(5)
N1 0.024(4) 0.046(5) 0.035(4) -0.001(3) 0.003(3) -0.005(4)
P1 0.0266(13) 0.0332(14) 0.0254(10) 0.0005(9) 0.0017(9) 0.0010(11)
Fe1 0.0281(8) 0.0433(9) 0.0281(6) 0.0010(5) -0.0013(5) -0.0029(7)
Br1 0.0709(9) 0.0365(6) 0.0617(6) -0.0009(5) 0.0128(5) -0.0026(6)
Br2 0.0516(7) 0.0742(8) 0.0337(4) -0.0028(5) -0.0001(4) 0.0229(6)
Hg1 0.0338(2) 0.0435(2) 0.03245(16) -0.00379(18) 0.00650(12) -0.0022(2)

loop_
_atom_type_symbol
_atom_type_description
_atom_type_scat_dispersion_real
_atom_type_scat_dispersion_imag
_atom_type_scat_source
C C 0.0033 0.0016 'International Tables Vol C Tables 4.2.6.8 and 6.1.1.4'
H H 0.0000 0.0000 'International Tables Vol C Tables 4.2.6.8 and 6.1.1.4'
N N 0.0061 0.0033 'International Tables Vol C Tables 4.2.6.8 and 6.1.1.4'
P P 0.1023 0.0942 'International Tables Vol C Tables 4.2.6.8 and 6.1.1.4'
Fe Fe 0.3463 0.8444 'International Tables Vol C Tables 4.2.6.8 and 6.1.1.4'
Br Br -0.2901 2.4595 'International Tables Vol C Tables 4.2.6.8 and 6.1.1.4'
Hg Hg -2.3894 9.2266 'International Tables Vol C Tables 4.2.6.8 and 6.1.1.4'

loop_
_geom_angle_atom_site_label_1
_geom_angle_atom_site_label_2
_geom_angle_atom_site_label_3
_geom_angle
_geom_angle_site_symmetry_1
_geom_angle_site_symmetry_3
_geom_angle_publ_flag
C5 C1 C2 107.3(8) . . ?
C5 C1 P1 123.3(7) . . ?
C2 C1 P1 129.2(7) . . ?
C5 C1 Fe1 69.2(5) . . ?
C2 C1 Fe1 69.1(5) . . ?
P1 C1 Fe1 130.7(5) . . ?
C3 C2 C1 106.5(10) . . ?
C3 C2 Fe1 69.3(6) . . ?
C1 C2 Fe1 69.6(5) . . ?
C4 C3 C2 110.1(9) . . ?
C4 C3 Fe1 70.2(6) . . ?
C2 C3 Fe1 69.6(5) . . ?
C3 C4 C5 107.2(9) . . ?
C3 C4 Fe1 69.6(6) . . ?
C5 C4 Fe1 69.4(6) . . ?
C4 C5 C1 108.9(9) . . ?
C4 C5 Fe1 69.8(6) . . ?
C1 C5 Fe1 69.8(6) . . ?
C7 C6 C10 108.3(8) . . ?
C7 C6 C11 125.8(9) . . ?
C10 C6 C11 125.7(8) . . ?
C7 C6 Fe1 68.6(5) . . ?
C10 C6 Fe1 69.0(5) . . ?
C11 C6 Fe1 131.4(7) . . ?
C6 C7 C8 108.6(10) . . ?
C6 C7 Fe1 71.8(6) . . ?
C8 C7 Fe1 69.1(6) . . ?
C9 C8 C7 107.9(8) . . ?
C9 C8 Fe1 69.5(6) . . ?
C7 C8 Fe1 70.2(6) . . ?
C8 C9 C10 107.5(9) . . ?
C8 C9 Fe1 69.6(6) . . ?
C10 C9 Fe1 70.8(5) . . ?
C6 C10 C9 107.6(9) . . ?
C6 C10 Fe1 70.9(5) . . ?
C9 C10 Fe1 68.3(5) . . ?
C12 C11 C6 113.6(8) . . ?
N1 C12 C13 119.7(9) . . ?
N1 C12 C11 119.2(9) . . ?
C13 C12 C11 121.1(9) . . ?
C14 C13 C12 120.5(10) . . ?
C13 C14 C15 118.8(10) . . ?
C16 C15 C14 118.5(10) . . ?
N1 C16 C15 122.8(10) . . ?
C18 C17 C22 118.5(9) . . ?
C18 C17 P1 120.1(7) . . ?
C22 C17 P1 121.4(7) . . ?
C19 C18 C17 120.3(9) . . ?
C20 C19 C18 120.9(9) . . ?
C19 C20 C21 120.2(10) . . ?
C20 C21 C22 119.8(9) . . ?
C21 C22 C17 120.3(9) . . ?
C24 C23 C28 119.7(9) . . ?
C24 C23 P1 120.3(7) . . ?
C28 C23 P1 120.0(7) . . ?
C23 C24 C25 120.4(9) . . ?
C26 C25 C24 119.6(10) . . ?
C25 C26 C27 120.6(10) . . ?
C26 C27 C28 119.9(10) . . ?
C27 C28 C23 119.8(9) . . ?
C16 N1 C12 119.7(8) . . ?
C16 N1 Hg1 115.2(6) . . ?
C12 N1 Hg1 125.0(6) . . ?
C1 P1 C17 105.2(4) . . ?
C1 P1 C23 108.2(4) . . ?
C17 P1 C23 104.8(4) . . ?
C1 P1 Hg1 112.9(3) . . ?
C17 P1 Hg1 110.6(3) . . ?
C23 P1 Hg1 114.5(3) . . ?
C9 Fe1 C8 40.9(5) . . ?
C9 Fe1 C3 113.9(4) . . ?
C8 Fe1 C3 104.1(4) . . ?
C9 Fe1 C5 123.3(5) . . ?
C8 Fe1 C5 159.4(4) . . ?
C3 Fe1 C5 67.8(4) . . ?
C9 Fe1 C2 149.9(4) . . ?
C8 Fe1 C2 118.0(4) . . ?
C3 Fe1 C2 41.1(4) . . ?
C5 Fe1 C2 69.1(4) . . ?
C9 Fe1 C4 101.7(4) . . ?
C8 Fe1 C4 121.0(4) . . ?
C3 Fe1 C4 40.2(5) . . ?
C5 Fe1 C4 40.8(4) . . ?
C2 Fe1 C4 69.2(4) . . ?
C9 Fe1 C7 68.6(5) . . ?
C8 Fe1 C7 40.8(4) . . ?
C3 Fe1 C7 126.7(5) . . ?
C5 Fe1 C7 158.6(4) . . ?
C2 Fe1 C7 110.2(4) . . ?
C4 Fe1 C7 160.4(4) . . ?
C9 Fe1 C1 163.5(4) . . ?
C8 Fe1 C1 155.6(5) . . ?
C3 Fe1 C1 68.5(4) . . ?
C5 Fe1 C1 41.0(4) . . ?
C2 Fe1 C1 41.3(3) . . ?
C4 Fe1 C1 69.1(4) . . ?
C7 Fe1 C1 124.2(4) . . ?
C9 Fe1 C10 40.9(4) . . ?
C8 Fe1 C10 68.3(4) . . ?
C3 Fe1 C10 149.4(4) . . ?
C5 Fe1 C10 108.5(4) . . ?
C2 Fe1 C10 168.6(3) . . ?
C4 Fe1 C10 116.8(4) . . ?
C7 Fe1 C10 67.6(4) . . ?
C1 Fe1 C10 129.8(3) . . ?
C9 Fe1 C6 68.0(4) . . ?
C8 Fe1 C6 67.5(4) . . ?
C3 Fe1 C6 165.7(5) . . ?
C5 Fe1 C6 124.0(4) . . ?
C2 Fe1 C6 131.3(4) . . ?
C4 Fe1 C6 154.1(4) . . ?
C7 Fe1 C6 39.5(4) . . ?
C1 Fe1 C6 114.0(3) . . ?
C10 Fe1 C6 40.1(4) . . ?
N1 Hg1 P1 123.79(18) . . ?
N1 Hg1 Br1 93.6(2) . . ?
P1 Hg1 Br1 116.21(6) . . ?
N1 Hg1 Br2 97.27(17) . . ?
P1 Hg1 Br2 112.92(6) . . ?
Br1 Hg1 Br2 110.31(4) . . ?

loop_
_geom_bond_atom_site_label_1
_geom_bond_atom_site_label_2
_geom_bond_distance
_geom_bond_site_symmetry_2
_geom_bond_publ_flag
C1 C5 1.438(14) . ?
C1 C2 1.447(12) . ?
C1 P1 1.788(8) . ?
C1 Fe1 2.057(9) . ?
C2 C3 1.437(15) . ?
C2 Fe1 2.050(9) . ?
C3 C4 1.408(17) . ?
C3 Fe1 2.046(9) . ?
C4 C5 1.428(14) . ?
C4 Fe1 2.054(10) . ?
C5 Fe1 2.048(10) . ?
C6 C7 1.405(13) . ?
C6 C10 1.428(14) . ?
C6 C11 1.518(11) . ?
C6 Fe1 2.096(8) . ?
C7 C8 1.426(15) . ?
C7 Fe1 2.054(11) . ?
C8 C9 1.424(16) . ?
C8 Fe1 2.040(11) . ?
C9 C10 1.436(12) . ?
C9 Fe1 2.038(10) . ?
C10 Fe1 2.071(10) . ?
C11 C12 1.493(13) . ?
C12 N1 1.354(12) . ?
C12 C13 1.393(14) . ?
C13 C14 1.379(15) . ?
C14 C15 1.382(16) . ?
C15 C16 1.381(14) . ?
C16 N1 1.333(12) . ?
C17 C18 1.398(13) . ?
C17 C22 1.410(12) . ?
C17 P1 1.812(10) . ?
C18 C19 1.377(14) . ?
C19 C20 1.376(14) . ?
C20 C21 1.380(14) . ?
C21 C22 1.393(14) . ?
C23 C24 1.364(13) . ?
C23 C28 1.410(12) . ?
C23 P1 1.823(9) . ?
C24 C25 1.423(14) . ?
C25 C26 1.372(15) . ?
C26 C27 1.385(16) . ?
C27 C28 1.400(15) . ?
N1 Hg1 2.372(7) . ?
P1 Hg1 2.443(2) . ?
Br1 Hg1 2.6120(13) . ?
Br2 Hg1 2.6278(10) . ?
